data_4349541
loop_
_publ_author_name
'Shi, Chao'
'Han, Xiang-Bin'
'Wang, Ya'
'Zhang, Wen'

_publ_section_title
;
 Tuning dielectric transitions by B&#x2032;-site mixing in hybrid double
 perovskite crystals (CH3NH3)2[K1&#x2212;xRbxCo(CN)6] (x = 0.23--0.62)
;
_journal_issue 12
_journal_name_full 'Inorganic Chemistry Frontiers'
_journal_page_first 1604
_journal_paper_doi 10.1039/C6QI00347H
_journal_volume 3
_journal_year 2016
_chemical_formula_moiety 'C6 Co K0.69 N6 Rb0.31, 2(C H6 N)'
_chemical_formula_sum 'C8 H12 Co K0.69 N8 Rb0.31'
_chemical_formula_weight 332.66
_space_group_crystal_system monoclinic
_space_group_IT_number 15
_space_group_name_Hall '-C 2yc'
_space_group_name_H-M_alt 'C 1 2/c 1'
_atom_sites_solution_hydrogens geom
_audit_creation_method SHELXL-2014/7
_audit_update_record
;
2016-08-24 deposited with the CCDC.
2016-10-13 downloaded from the CCDC.
;
_cell_angle_alpha 90
_cell_angle_beta 108.73(3)
_cell_angle_gamma 90
_cell_formula_units_Z 4
_cell_length_a 13.711(3)
_cell_length_b 7.8880(16)
_cell_length_c 13.717(3)
_cell_measurement_reflns_used 1606
_cell_measurement_temperature 293(2)
_cell_measurement_theta_max 0.498
_cell_measurement_theta_min 0.455
_cell_volume 1405.0(6)
_computing_structure_refinement 'SHELXL-2014/7 (Sheldrick, 2014)'
_diffrn_ambient_temperature 293(2)
_diffrn_measured_fraction_theta_full 1.000
_diffrn_measured_fraction_theta_max 0.997
_diffrn_measurement_device_type 'Rigaku, SCXmini'
_diffrn_measurement_method '\w scans'
_diffrn_radiation_type MoK\a
_diffrn_radiation_wavelength 0.71073
_diffrn_reflns_av_R_equivalents 0.0521
_diffrn_reflns_av_unetI/netI 0.0463
_diffrn_reflns_Laue_measured_fraction_full 1.000
_diffrn_reflns_Laue_measured_fraction_max 0.997
_diffrn_reflns_limit_h_max 17
_diffrn_reflns_limit_h_min -17
_diffrn_reflns_limit_k_max 10
_diffrn_reflns_limit_k_min -10
_diffrn_reflns_limit_l_max 17
_diffrn_reflns_limit_l_min -17
_diffrn_reflns_number 4754
_diffrn_reflns_point_group_measured_fraction_full 1.000
_diffrn_reflns_point_group_measured_fraction_max 0.997
_diffrn_reflns_theta_full 25.242
_diffrn_reflns_theta_max 27.476
_diffrn_reflns_theta_min 3.022
_exptl_absorpt_coefficient_mu 2.489
_exptl_crystal_colour yellow
_exptl_crystal_density_diffrn 1.573
_exptl_crystal_density_method 'not measured'
_exptl_crystal_description block
_exptl_crystal_F_000 670.3
_exptl_crystal_size_max 0.32
_exptl_crystal_size_mid 0.30
_exptl_crystal_size_min 0.28
_refine_diff_density_max 0.796
_refine_diff_density_min -1.913
_refine_diff_density_rms 0.154
_refine_ls_extinction_coef 0.015(2)
_refine_ls_extinction_expression Fc^*^=kFc[1+0.001xFc^2^\l^3^/sin(2\q)]^-1/4^
_refine_ls_extinction_method 'SHELXL-2014/7 (Sheldrick 2014'
_refine_ls_goodness_of_fit_ref 1.104
_refine_ls_hydrogen_treatment constr
_refine_ls_matrix_type full
_refine_ls_number_parameters 87
_refine_ls_number_reflns 1601
_refine_ls_number_restraints 0
_refine_ls_restrained_S_all 1.104
_refine_ls_R_factor_all 0.0614
_refine_ls_R_factor_gt 0.0571
_refine_ls_shift/su_max 0.000
_refine_ls_shift/su_mean 0.000
_refine_ls_structure_factor_coef Fsqd
_refine_ls_weighting_details 'w=1/[\s^2^(Fo^2^)+(0.0873P)^2^+9.4014P] where P=(Fo^2^+2Fc^2^)/3'
_refine_ls_weighting_scheme calc
_refine_ls_wR_factor_gt 0.1694
_refine_ls_wR_factor_ref 0.1727
_reflns_Friedel_coverage 0.000
_reflns_number_gt 1467
_reflns_number_total 1606
_reflns_threshold_expression 'I > 2\s(I)'
_cod_data_source_file c6qi00347h2.cif
_cod_data_source_block 2-298K
_cod_original_sg_symbol_H-M 'C 2/c'
_cod_database_code 4349541
_shelx_shelxl_version_number 2014/7
_shelx_space_group_comment
;
The symmetry employed for this shelxl refinement is uniquely defined
by the following loop, which should always be used as a source of
symmetry information in preference to the above space-group names.
They are only intended as comments.
;

loop_
_space_group_symop_operation_xyz
'x, y, z'
'-x, y, -z+1/2'
'x+1/2, y+1/2, z'
'-x+1/2, y+1/2, -z+1/2'
'-x, -y, -z'
'x, -y, z-1/2'
'-x+1/2, -y+1/2, -z'
'x+1/2, -y+1/2, z-1/2'

loop_
_atom_site_label
_atom_site_type_symbol
_atom_site_fract_x
_atom_site_fract_y
_atom_site_fract_z
_atom_site_U_iso_or_equiv
_atom_site_adp_type
_atom_site_occupancy
_atom_site_site_symmetry_order
_atom_site_calc_flag
_atom_site_refinement_flags_posn
_atom_site_refinement_flags_adp
_atom_site_refinement_flags_occupancy
C1 C 0.6859(3) 0.1249(5) 0.8776(3) 0.0273(9) Uani 1 1 d . . .
C2 C 0.8655(3) 0.2916(5) 0.9553(3) 0.0235(8) Uani 1 1 d . . .
C3 C 0.8106(3) 0.0448(5) 1.0651(3) 0.0239(8) Uani 1 1 d . . .
C4 C 0.0980(5) 0.1310(7) 0.1425(5) 0.0506(14) Uani 1 1 d . . .
H4D H 0.1460 0.1038 0.2087 0.076 Uiso 1 1 calc R U .
H4E H 0.0968 0.0408 0.0951 0.076 Uiso 1 1 calc R U .
H4F H 0.0305 0.1448 0.1482 0.076 Uiso 1 1 calc R U .
Co1 Co 0.7500 0.2500 1.0000 0.0172(3) Uani 1 2 d S . P
K1 K 0.5000 -0.21527(17) 0.7500 0.0408(4) Uani 0.69 2 d S T P
N1 N 0.6487(4) 0.0489(6) 0.8048(3) 0.0485(12) Uani 1 1 d . . .
N2 N 0.9349(3) 0.3182(5) 0.9287(3) 0.0336(9) Uani 1 1 d . . .
N3 N 0.8437(3) -0.0808(5) 1.1033(3) 0.0383(10) Uani 1 1 d . . .
N4 N 0.1295(3) 0.2886(6) 0.1048(3) 0.0340(9) Uani 1 1 d . . .
H4A H 0.1371 0.3696 0.1519 0.051 Uiso 1 1 calc R U .
H4B H 0.0815 0.3197 0.0467 0.051 Uiso 1 1 calc R U .
H4C H 0.1890 0.2725 0.0931 0.051 Uiso 1 1 calc R U .
Rb1 Rb 0.5000 -0.21527(17) 0.7500 0.0408(4) Uani 0.31 2 d S T P

loop_
_atom_site_aniso_label
_atom_site_aniso_U_11
_atom_site_aniso_U_22
_atom_site_aniso_U_33
_atom_site_aniso_U_23
_atom_site_aniso_U_13
_atom_site_aniso_U_12
C1 0.031(2) 0.026(2) 0.024(2) 0.0046(17) 0.0066(16) -0.0032(16)
C2 0.027(2) 0.0180(17) 0.0239(19) 0.0007(15) 0.0061(16) 0.0006(15)
C3 0.0229(19) 0.026(2) 0.0251(19) 0.0005(16) 0.0104(15) -0.0029(15)
C4 0.071(4) 0.034(3) 0.046(3) 0.006(2) 0.017(3) -0.002(3)
Co1 0.0174(4) 0.0175(5) 0.0162(4) 0.0012(2) 0.0044(3) -0.0015(2)
K1 0.0408(7) 0.0435(7) 0.0372(7) 0.000 0.0114(5) 0.000
N1 0.066(3) 0.045(3) 0.029(2) -0.0106(19) 0.008(2) -0.023(2)
N2 0.031(2) 0.036(2) 0.038(2) 0.0048(17) 0.0172(17) 0.0000(16)
N3 0.037(2) 0.032(2) 0.046(2) 0.0138(18) 0.0136(19) 0.0078(17)
N4 0.032(2) 0.037(2) 0.0318(19) -0.0003(17) 0.0089(16) -0.0077(16)
Rb1 0.0408(7) 0.0435(7) 0.0372(7) 0.000 0.0114(5) 0.000

loop_
_atom_type_symbol
_atom_type_description
_atom_type_scat_dispersion_real
_atom_type_scat_dispersion_imag
_atom_type_scat_source
C C 0.0033 0.0016 'International Tables Vol C Tables 4.2.6.8 and 6.1.1.4'
H H 0.0000 0.0000 'International Tables Vol C Tables 4.2.6.8 and 6.1.1.4'
N N 0.0061 0.0033 'International Tables Vol C Tables 4.2.6.8 and 6.1.1.4'
K K 0.2009 0.2494 'International Tables Vol C Tables 4.2.6.8 and 6.1.1.4'
Co Co 0.3494 0.9721 'International Tables Vol C Tables 4.2.6.8 and 6.1.1.4'
Rb Rb -0.9393 2.9676 'International Tables Vol C Tables 4.2.6.8 and 6.1.1.4'

loop_
_geom_angle_atom_site_label_1
_geom_angle_atom_site_label_2
_geom_angle_atom_site_label_3
_geom_angle
_geom_angle_site_symmetry_1
_geom_angle_site_symmetry_3
N1 C1 Co1 179.2(5) . .
N2 C2 Co1 179.4(4) . .
N3 C3 Co1 177.6(4) . .
N4 C4 H4D 109.5 . .
N4 C4 H4E 109.5 . .
H4D C4 H4E 109.5 . .
N4 C4 H4F 109.5 . .
H4D C4 H4F 109.5 . .
H4E C4 H4F 109.5 . .
C2 Co1 C2 180.0 . 7_657
C2 Co1 C1 89.94(18) . 7_657
C2 Co1 C1 90.06(18) 7_657 7_657
C2 Co1 C1 90.06(18) . .
C2 Co1 C1 89.94(18) 7_657 .
C1 Co1 C1 180.0 7_657 .
C2 Co1 C3 90.85(17) . .
C2 Co1 C3 89.15(17) 7_657 .
C1 Co1 C3 91.07(17) 7_657 .
C1 Co1 C3 88.93(18) . .
C2 Co1 C3 89.15(17) . 7_657
C2 Co1 C3 90.85(17) 7_657 7_657
C1 Co1 C3 88.93(18) 7_657 7_657
C1 Co1 C3 91.07(17) . 7_657
C3 Co1 C3 180.0(2) . 7_657
N1 K1 N1 85.7(2) 2_656 .
N1 K1 N2 76.46(12) 2_656 3_445
N1 K1 N2 95.72(13) . 3_445
N1 K1 N2 95.72(13) 2_656 4_646
N1 K1 N2 76.46(12) . 4_646
N2 K1 N2 169.49(18) 3_445 4_646
N1 K1 N3 85.18(14) 2_656 8_445
N1 K1 N3 153.52(13) . 8_445
N2 K1 N3 106.18(12) 3_445 8_445
N2 K1 N3 79.79(12) 4_646 8_445
N1 K1 N3 153.52(13) 2_656 7_647
N1 K1 N3 85.18(14) . 7_647
N2 K1 N3 79.79(12) 3_445 7_647
N2 K1 N3 106.18(12) 4_646 7_647
N3 K1 N3 112.84(19) 8_445 7_647
C1 N1 K1 134.6(4) . .
C2 N2 Rb1 140.6(3) . 3
C2 N2 K1 140.6(3) . 3
Rb1 N2 K1 0.0 3 3
C3 N3 Rb1 153.0(4) . 7_647
C3 N3 K1 153.0(4) . 7_647
Rb1 N3 K1 0.0 7_647 7_647
C4 N4 H4A 109.5 . .
C4 N4 H4B 109.5 . .
H4A N4 H4B 109.5 . .
C4 N4 H4C 109.5 . .
H4A N4 H4C 109.5 . .
H4B N4 H4C 109.5 . .

loop_
_geom_bond_atom_site_label_1
_geom_bond_atom_site_label_2
_geom_bond_distance
_geom_bond_site_symmetry_2
C1 N1 1.136(6) .
C1 Co1 1.902(4) .
C2 N2 1.143(6) .
C2 Co1 1.901(4) .
C3 N3 1.144(6) .
C3 Co1 1.906(4) .
C4 N4 1.464(7) .
C4 H4D 0.9600 .
C4 H4E 0.9600 .
C4 H4F 0.9600 .
Co1 C2 1.901(4) 7_657
Co1 C1 1.902(4) 7_657
Co1 C3 1.906(4) 7_657
K1 N1 2.842(4) 2_656
K1 N1 2.842(5) .
K1 N2 2.877(4) 3_445
K1 N2 2.877(4) 4_646
K1 N3 2.909(4) 8_445
K1 N3 2.909(4) 7_647
N2 Rb1 2.877(4) 3
N2 K1 2.877(4) 3
N3 Rb1 2.909(4) 7_647
N3 K1 2.909(4) 7_647
N4 H4A 0.8900 .
N4 H4B 0.8900 .
N4 H4C 0.8900 .
